data_4515157
loop_
_publ_author_name
'Zheng, Hao'
'Ni, Cailing'
'Chen, Hang'
'Zha, Daijun'
'Hai, Yu'
'Ye, Hebo'
'You, Lei'

_publ_section_title
;
 Regulation of Axial Chirality through Dynamic Covalent Bond Constrained
 Biaryls.
;
_journal_issue 6
_journal_name_full 'ACS omega'
_journal_page_first 10273
_journal_page_last 10278
_journal_paper_doi 10.1021/acsomega.9b01273
_journal_volume 4
_journal_year 2019
_chemical_formula_moiety 'C18 H19 N O2'
_chemical_formula_sum 'C18 H19 N O2'
_chemical_formula_weight 281.34
_space_group_crystal_system monoclinic
_space_group_IT_number 14
_space_group_name_Hall '-P 2ybc'
_space_group_name_H-M_alt 'P 1 21/c 1'
_symmetry_space_group_name_Hall '-P 2ybc'
_symmetry_space_group_name_H-M 'P 1 21/c 1'
_atom_sites_solution_hydrogens geom
_audit_creation_date 2019-05-23
_audit_creation_method
;
Olex2 1.2-beta
(compiled 2018.05.29 svn.r3508 for OlexSys, GUI svn.r5506)
;
_audit_update_record
;
????
;
_cell_angle_alpha 90
_cell_angle_beta 115.85(3)
_cell_angle_gamma 90
_cell_formula_units_Z 4
_cell_length_a 12.044(19)
_cell_length_b 12.493(18)
_cell_length_c 11.740(18)
_cell_measurement_reflns_used 3966
_cell_measurement_temperature 173(2)
_cell_measurement_theta_max 27.4276
_cell_measurement_theta_min 2.5253
_cell_volume 1590(4)
_computing_molecular_graphics 'Olex2 (Dolomanov et al., 2009)'
_computing_publication_material 'Olex2 (Dolomanov et al., 2009)'
_computing_structure_refinement 'ShelXL (Sheldrick, 2015)'
_diffrn_ambient_temperature 173.15
_diffrn_measured_fraction_theta_full 0.997
_diffrn_measured_fraction_theta_max 0.993
_diffrn_measurement_device_type 'Bruker APEX-II CCD'
_diffrn_measurement_method '\w scans'
_diffrn_radiation_type MoK\a
_diffrn_radiation_wavelength 0.71073
_diffrn_reflns_av_R_equivalents 0.0702
_diffrn_reflns_av_unetI/netI 0.0593
_diffrn_reflns_Laue_measured_fraction_full 0.997
_diffrn_reflns_Laue_measured_fraction_max 0.993
_diffrn_reflns_limit_h_max 15
_diffrn_reflns_limit_h_min -15
_diffrn_reflns_limit_k_max 16
_diffrn_reflns_limit_k_min -15
_diffrn_reflns_limit_l_max 15
_diffrn_reflns_limit_l_min -14
_diffrn_reflns_number 12052
_diffrn_reflns_point_group_measured_fraction_full 0.997
_diffrn_reflns_point_group_measured_fraction_max 0.993
_diffrn_reflns_theta_full 25.242
_diffrn_reflns_theta_max 27.328
_diffrn_reflns_theta_min 2.488
_diffrn_standards_number 0
_exptl_absorpt_coefficient_mu 0.076
_exptl_absorpt_correction_type none
_exptl_crystal_density_diffrn 1.176
_exptl_crystal_description Prism
_exptl_crystal_F_000 600
_refine_diff_density_max 0.193
_refine_diff_density_min -0.204
_refine_diff_density_rms 0.043
_refine_ls_extinction_method none
_refine_ls_goodness_of_fit_ref 1.033
_refine_ls_hydrogen_treatment constr
_refine_ls_matrix_type full
_refine_ls_number_parameters 193
_refine_ls_number_reflns 3564
_refine_ls_number_restraints 0
_refine_ls_restrained_S_all 1.033
_refine_ls_R_factor_all 0.1091
_refine_ls_R_factor_gt 0.0703
_refine_ls_shift/su_max 0.001
_refine_ls_shift/su_mean 0.000
_refine_ls_structure_factor_coef Fsqd
_refine_ls_weighting_details 'w=1/[\s^2^(Fo^2^)+(0.1045P)^2^] where P=(Fo^2^+2Fc^2^)/3'
_refine_ls_weighting_scheme calc
_refine_ls_wR_factor_gt 0.1797
_refine_ls_wR_factor_ref 0.2080
_reflns_Friedel_coverage 0.000
_reflns_number_gt 2204
_reflns_number_total 3564
_reflns_threshold_expression 'I > 2\s(I)'
_cod_data_source_file ao9b01273_si_002.cif
_cod_data_source_block 9a
_cod_database_code 4515157
_shelx_shelxl_version_number 2014/7
_shelx_space_group_comment
;
The symmetry employed for this shelxl refinement is uniquely defined
by the following loop, which should always be used as a source of
symmetry information in preference to the above space-group names.
They are only intended as comments.
;
_olex2_refinement_description
;
1. Fixed Uiso
 At 1.2 times of:
  All C(H) groups
 At 1.5 times of:
  All C(H,H,H) groups
2.a Ternary CH refined with riding coordinates:
 C7(H7), C19(H19)
2.b Aromatic/amide H refined with riding coordinates:
 C9(H9), C10(H10), C12(H12), C13(H13), C14(H14), C15(H15), C16(H16), C18(H18)
2.c Idealised Me refined as rotating group:
 C17(H17A,H17B,H17C), C20(H20A,H20B,H20C), C21(H21A,H21B,H21C)
;
_olex2_submission_special_instructions 'No special instructions were received'

loop_
_space_group_symop_operation_xyz
'x, y, z'
'-x, y+1/2, -z+1/2'
'-x, -y, -z'
'x, -y-1/2, z-1/2'

loop_
_atom_site_label
_atom_site_type_symbol
_atom_site_fract_x
_atom_site_fract_y
_atom_site_fract_z
_atom_site_U_iso_or_equiv
_atom_site_adp_type
_atom_site_occupancy
_atom_site_site_symmetry_order
_atom_site_calc_flag
_atom_site_refinement_flags_posn
O1 O 0.25824(14) 0.07592(12) 0.23503(12) 0.0560(4) Uani 1 1 d .
C2 C 0.3935(2) 0.18878(17) 0.47662(18) 0.0493(5) Uani 1 1 d .
N3 N 0.11715(17) 0.18845(16) 0.27817(16) 0.0585(5) Uani 1 1 d .
C4 C 0.2166(2) 0.07199(18) 0.46830(18) 0.0523(5) Uani 1 1 d .
O5 O 0.02716(17) 0.16552(16) 0.41051(17) 0.0788(6) Uani 1 1 d .
C6 C 0.3437(2) 0.09065(17) 0.51042(16) 0.0488(5) Uani 1 1 d .
C7 C 0.2263(2) 0.18210(19) 0.25094(18) 0.0540(6) Uani 1 1 d .
H7 H 0.2065 0.2219 0.1705 0.065 Uiso 1 1 calc R
C8 C 0.3382(2) 0.23366(18) 0.35410(18) 0.0510(5) Uani 1 1 d .
C9 C 0.3866(2) 0.3266(2) 0.3268(2) 0.0637(6) Uani 1 1 d .
H9 H 0.3474 0.3570 0.2445 0.076 Uiso 1 1 calc R
C10 C 0.4267(2) 0.01456(19) 0.59230(18) 0.0567(6) Uani 1 1 d .
H10 H 0.5129 0.0258 0.6220 0.068 Uiso 1 1 calc R
C11 C 0.1148(2) 0.1467(2) 0.3845(2) 0.0576(6) Uani 1 1 d .
C12 C 0.4989(2) 0.2398(2) 0.5673(2) 0.0613(6) Uani 1 1 d .
H12 H 0.5380 0.2114 0.6506 0.074 Uiso 1 1 calc R
C13 C 0.2604(3) -0.0929(2) 0.5897(3) 0.0760(8) Uani 1 1 d .
H13 H 0.2321 -0.1549 0.6159 0.091 Uiso 1 1 calc R
C14 C 0.3860(3) -0.0761(2) 0.6305(2) 0.0686(7) Uani 1 1 d .
H14 H 0.4438 -0.1268 0.6844 0.082 Uiso 1 1 calc R
C15 C 0.1767(2) -0.0189(2) 0.5109(2) 0.0655(6) Uani 1 1 d .
H15 H 0.0911 -0.0297 0.4851 0.079 Uiso 1 1 calc R
C16 C 0.4906(3) 0.3748(2) 0.4179(2) 0.0748(8) Uani 1 1 d .
H16 H 0.5231 0.4378 0.3983 0.090 Uiso 1 1 calc R
C17 C 0.0163(3) 0.2611(3) 0.1988(2) 0.0809(8) Uani 1 1 d .
H17A H -0.0627 0.2318 0.1894 0.121 Uiso 1 1 calc GR
H17B H 0.0154 0.2680 0.1152 0.121 Uiso 1 1 calc GR
H17C H 0.0294 0.3316 0.2391 0.121 Uiso 1 1 calc GR
C18 C 0.5472(3) 0.3309(2) 0.5380(2) 0.0754(8) Uani 1 1 d .
H18 H 0.6195 0.3632 0.6006 0.090 Uiso 1 1 calc R
C19 C 0.1722(2) 0.0219(2) 0.1226(2) 0.0645(7) Uani 1 1 d .
H19 H 0.0862 0.0387 0.1093 0.077 Uiso 1 1 calc R
C20 C 0.1959(3) -0.0970(2) 0.1490(3) 0.0883(9) Uani 1 1 d .
H20A H 0.2778 -0.1150 0.1557 0.132 Uiso 1 1 calc GR
H20B H 0.1330 -0.1381 0.0797 0.132 Uiso 1 1 calc GR
H20C H 0.1923 -0.1148 0.2286 0.132 Uiso 1 1 calc GR
C21 C 0.1881(3) 0.0569(3) 0.0079(2) 0.0910(10) Uani 1 1 d .
H21A H 0.1677 0.1330 -0.0080 0.137 Uiso 1 1 calc GR
H21B H 0.1332 0.0150 -0.0657 0.137 Uiso 1 1 calc GR
H21C H 0.2739 0.0454 0.0228 0.137 Uiso 1 1 calc GR

loop_
_atom_site_aniso_label
_atom_site_aniso_U_11
_atom_site_aniso_U_22
_atom_site_aniso_U_33
_atom_site_aniso_U_23
_atom_site_aniso_U_13
_atom_site_aniso_U_12
O1 0.0582(9) 0.0560(10) 0.0499(7) -0.0049(6) 0.0200(6) 0.0026(7)
C2 0.0570(12) 0.0477(12) 0.0487(9) -0.0025(8) 0.0280(9) -0.0008(10)
N3 0.0544(11) 0.0656(13) 0.0544(9) 0.0031(8) 0.0228(8) 0.0098(9)
C4 0.0616(13) 0.0493(13) 0.0524(10) -0.0030(9) 0.0308(9) 0.0009(11)
O5 0.0686(11) 0.0927(15) 0.0900(11) 0.0092(10) 0.0484(10) 0.0138(10)
C6 0.0583(12) 0.0516(13) 0.0423(9) -0.0028(8) 0.0274(8) 0.0008(10)
C7 0.0606(13) 0.0542(14) 0.0488(10) 0.0007(9) 0.0253(9) 0.0039(11)
C8 0.0587(12) 0.0498(13) 0.0507(10) 0.0003(9) 0.0297(9) 0.0007(10)
C9 0.0800(17) 0.0595(15) 0.0605(12) 0.0027(10) 0.0389(12) -0.0050(13)
C10 0.0693(14) 0.0591(14) 0.0491(10) 0.0030(9) 0.0326(10) 0.0070(12)
C11 0.0570(13) 0.0588(15) 0.0604(11) -0.0058(10) 0.0288(10) -0.0012(11)
C12 0.0659(15) 0.0648(16) 0.0538(11) -0.0061(10) 0.0265(10) -0.0070(12)
C13 0.107(2) 0.0517(16) 0.0868(16) 0.0091(12) 0.0588(16) -0.0035(15)
C14 0.0907(19) 0.0570(16) 0.0686(13) 0.0127(11) 0.0445(13) 0.0145(14)
C15 0.0714(15) 0.0603(16) 0.0761(14) -0.0019(12) 0.0426(12) -0.0098(13)
C16 0.0900(19) 0.0640(18) 0.0825(16) -0.0019(13) 0.0490(15) -0.0171(15)
C17 0.0723(17) 0.098(2) 0.0681(14) 0.0079(14) 0.0269(13) 0.0254(16)
C18 0.0781(18) 0.0749(19) 0.0731(14) -0.0163(13) 0.0328(13) -0.0239(15)
C19 0.0549(13) 0.0682(17) 0.0614(12) -0.0141(11) 0.0170(10) -0.0029(12)
C20 0.098(2) 0.0618(19) 0.0948(18) -0.0119(14) 0.0327(17) -0.0100(16)
C21 0.116(3) 0.091(2) 0.0558(13) -0.0069(13) 0.0281(14) 0.0083(19)

loop_
_atom_type_symbol
_atom_type_description
_atom_type_scat_dispersion_real
_atom_type_scat_dispersion_imag
_atom_type_scat_source
C C 0.0033 0.0016 'International Tables Vol C Tables 4.2.6.8 and 6.1.1.4'
H H 0.0000 0.0000 'International Tables Vol C Tables 4.2.6.8 and 6.1.1.4'
N N 0.0061 0.0033 'International Tables Vol C Tables 4.2.6.8 and 6.1.1.4'
O O 0.0106 0.0060 'International Tables Vol C Tables 4.2.6.8 and 6.1.1.4'

loop_
_geom_angle_atom_site_label_1
_geom_angle_atom_site_label_2
_geom_angle_atom_site_label_3
_geom_angle
C7 O1 C19 115.53(17)
C8 C2 C6 122.13(19)
C12 C2 C6 120.4(2)
C12 C2 C8 117.4(2)
C11 N3 C7 123.37(19)
C11 N3 C17 118.2(2)
C17 N3 C7 117.3(2)
C6 C4 C11 125.1(2)
C15 C4 C6 119.7(2)
C15 C4 C11 115.1(2)
C4 C6 C2 122.9(2)
C4 C6 C10 117.9(2)
C10 C6 C2 119.2(2)
O1 C7 N3 113.30(19)
O1 C7 C8 107.88(18)
N3 C7 C8 111.7(2)
C2 C8 C7 120.5(2)
C9 C8 C2 120.4(2)
C9 C8 C7 119.1(2)
C16 C9 C8 120.8(2)
C14 C10 C6 121.7(3)
N3 C11 C4 119.8(2)
O5 C11 N3 120.8(2)
O5 C11 C4 119.4(2)
C18 C12 C2 121.5(2)
C15 C13 C14 119.7(2)
C10 C14 C13 119.9(2)
C13 C15 C4 121.0(3)
C9 C16 C18 119.6(3)
C16 C18 C12 120.3(2)
O1 C19 C20 105.9(2)
O1 C19 C21 111.2(2)
C21 C19 C20 112.4(2)

loop_
_geom_bond_atom_site_label_1
_geom_bond_atom_site_label_2
_geom_bond_distance
O1 C7 1.416(3)
O1 C19 1.442(3)
C2 C6 1.492(3)
C2 C8 1.411(3)
C2 C12 1.405(3)
N3 C7 1.484(4)
N3 C11 1.364(3)
N3 C17 1.476(3)
C4 C6 1.408(4)
C4 C11 1.514(3)
C4 C15 1.407(3)
O5 C11 1.243(3)
C6 C10 1.411(3)
C7 C8 1.508(3)
C8 C9 1.398(3)
C9 C16 1.382(4)
C10 C14 1.385(4)
C12 C18 1.388(4)
C13 C14 1.389(5)
C13 C15 1.383(4)
C16 C18 1.384(4)
C19 C20 1.519(4)
C19 C21 1.506(4)
